data_4514672
loop_
_publ_author_name
'Giri, Sovan Sundar'
'Liu, Rai-Shung'

_publ_section_title
;
 Copper-Catalyzed [4+2]-Cycloadditions of Isoxazoles with
 2-Alkynylbenzaldehydes To Access Distinct \a-Carbonylnaphthalene
 Derivatives: C(3,4)- versus C(4,5)-Regioselectivity at Isoxazoles
;
_journal_issue 8
_journal_name_full 'ACS Catalysis'
_journal_page_first 7328
_journal_paper_doi 10.1021/acscatal.9b02323
_journal_volume 9
_journal_year 2019
_chemical_formula_sum 'C18 H11 N O'
_chemical_formula_weight 257.28
_space_group_crystal_system monoclinic
_space_group_IT_number 14
_space_group_name_Hall '-P 2ybc'
_space_group_name_H-M_alt 'P 1 21/c 1'
_symmetry_space_group_name_Hall '-P 2ybc'
_symmetry_space_group_name_H-M 'P 1 21/c 1'
_atom_sites_solution_hydrogens geom
_audit_creation_method SHELXL-2014/6
_cell_angle_alpha 90
_cell_angle_beta 93.546(3)
_cell_angle_gamma 90
_cell_formula_units_Z 16
_cell_length_a 8.2853(5)
_cell_length_b 31.9840(18)
_cell_length_c 19.5420(11)
_cell_measurement_reflns_used 9895
_cell_measurement_temperature 100(2)
_cell_measurement_theta_max 26.3749
_cell_measurement_theta_min 2.4461
_cell_volume 5168.7(5)
_computing_cell_refinement 'SAINT V8.34A (Bruker AXS Inc., 2013)'
_computing_data_collection 'Bruker APEX2'
_computing_data_reduction 'SAINT V8.34A (Bruker AXS Inc., 2013)'
_computing_molecular_graphics 'Bruker SHELXTL'
_computing_publication_material 'Bruker SHELXTL'
_computing_structure_refinement 'SHELXL-2014/6 (Sheldrick, 2014)'
_diffrn_ambient_temperature 100(2)
_diffrn_detector_area_resol_mean 8.3333
_diffrn_measured_fraction_theta_full 0.995
_diffrn_measured_fraction_theta_max 0.993
_diffrn_measurement_device_type 'Bruker APEX-II CCD'
_diffrn_measurement_method '\f and \w scans'
_diffrn_radiation_type MoK\a
_diffrn_radiation_wavelength 0.71073
_diffrn_reflns_av_R_equivalents 0.0349
_diffrn_reflns_av_unetI/netI 0.0351
_diffrn_reflns_Laue_measured_fraction_full 0.995
_diffrn_reflns_Laue_measured_fraction_max 0.993
_diffrn_reflns_limit_h_max 8
_diffrn_reflns_limit_h_min -10
_diffrn_reflns_limit_k_max 39
_diffrn_reflns_limit_k_min -40
_diffrn_reflns_limit_l_max 24
_diffrn_reflns_limit_l_min -23
_diffrn_reflns_number 41364
_diffrn_reflns_point_group_measured_fraction_full 0.995
_diffrn_reflns_point_group_measured_fraction_max 0.993
_diffrn_reflns_theta_full 25.242
_diffrn_reflns_theta_max 26.413
_diffrn_reflns_theta_min 1.223
_exptl_absorpt_coefficient_mu 0.082
_exptl_absorpt_correction_T_max 0.9485
_exptl_absorpt_correction_T_min 0.8312
_exptl_absorpt_correction_type multi-scan
_exptl_absorpt_process_details 'SADABS V2014/4 (Bruker AXS Inc.)'
_exptl_crystal_colour colorless
_exptl_crystal_density_diffrn 1.322
_exptl_crystal_density_meas ?
_exptl_crystal_density_method 'not measured'
_exptl_crystal_description tabullar
_exptl_crystal_F_000 2144
_exptl_crystal_size_max 0.15
_exptl_crystal_size_mid 0.12
_exptl_crystal_size_min 0.04
_refine_diff_density_max 0.328
_refine_diff_density_min -0.234
_refine_diff_density_rms 0.057
_refine_ls_extinction_method none
_refine_ls_goodness_of_fit_ref 1.138
_refine_ls_hydrogen_treatment constr
_refine_ls_matrix_type full
_refine_ls_number_parameters 721
_refine_ls_number_reflns 10546
_refine_ls_number_restraints 0
_refine_ls_restrained_S_all 1.138
_refine_ls_R_factor_all 0.0723
_refine_ls_R_factor_gt 0.0616
_refine_ls_shift/su_max 0.001
_refine_ls_shift/su_mean 0.000
_refine_ls_structure_factor_coef Fsqd
_refine_ls_weighting_details 'w=1/[\s^2^(Fo^2^)+(0.0603P)^2^+4.7273P] where P=(Fo^2^+2Fc^2^)/3'
_refine_ls_weighting_scheme calc
_refine_ls_wR_factor_gt 0.1554
_refine_ls_wR_factor_ref 0.1615
_reflns_Friedel_coverage 0.000
_reflns_number_gt 8907
_reflns_number_total 10546
_reflns_threshold_expression 'I > 2\s(I)'
_cod_data_source_file cs9b02323_si_005.cif
_cod_data_source_block 180343LT_0m
_cod_depositor_comments
;
The following automatic conversions were performed:

'_exptl_crystal_density_meas' value 'not measured' was changed to '?'
- the value is perceived as not measured.

Automatic conversion script
Id: cif_fix_values 4973 2017-02-22 13:04:09Z antanas 

2020-04-07
Z value and formula fixed to values more according to usual
chemical conventions.                 miguel
;
_cod_original_formula_sum 'C72 H44 N4 O4'
_cod_original_formula_weight 1029.11
_cod_original_formula_units_Z 4
_cod_database_code 4514672
_shelx_space_group_comment
;
The symmetry employed for this shelxl refinement is uniquely defined
by the following loop, which should always be used as a source of
symmetry information in preference to the above space-group names.
They are only intended as comments.
;
_shelxl_version_number 2014/6

loop_
_space_group_symop_operation_xyz
'x, y, z'
'-x, y+1/2, -z+1/2'
'-x, -y, -z'
'x, -y-1/2, z-1/2'

loop_
_atom_site_label
_atom_site_type_symbol
_atom_site_fract_x
_atom_site_fract_y
_atom_site_fract_z
_atom_site_U_iso_or_equiv
_atom_site_adp_type
_atom_site_occupancy
_atom_site_site_symmetry_order
_atom_site_calc_flag
_atom_site_refinement_flags_posn
_atom_site_refinement_flags_adp
O1 O 0.41288(18) 0.42836(5) 0.30577(8) 0.0268(4) Uani 1 1 d . .
O2 O -0.74965(18) 0.55152(5) 0.38908(8) 0.0283(4) Uani 1 1 d . .
O3 O 0.09701(19) 0.66571(5) 0.47417(8) 0.0318(4) Uani 1 1 d . .
O4 O 0.41991(18) 0.70175(5) 0.77913(8) 0.0278(4) Uani 1 1 d . .
N1 N 0.8797(2) 0.41163(6) 0.02970(9) 0.0218(4) Uani 1 1 d . .
N2 N -0.2737(2) 0.54402(6) 0.11509(9) 0.0222(4) Uani 1 1 d . .
N3 N 0.5639(2) 0.67629(6) 0.19915(10) 0.0289(4) Uani 1 1 d . .
N4 N -0.0194(2) 0.72511(7) 1.06043(10) 0.0336(5) Uani 1 1 d . .
C1 C 0.9349(3) 0.48577(7) 0.40505(11) 0.0260(5) Uani 1 1 d . .
H1 H 1.0246 0.4948 0.4339 0.031 Uiso 1 1 calc R U
C2 C 0.8228(3) 0.45836(7) 0.43027(11) 0.0265(5) Uani 1 1 d . .
H11 H 0.8359 0.4487 0.4763 0.032 Uiso 1 1 calc R U
C3 C 0.6920(3) 0.44513(7) 0.38819(10) 0.0200(4) Uani 1 1 d . .
H10 H 0.6151 0.4265 0.4055 0.024 Uiso 1 1 calc R U
C4 C 0.6726(2) 0.45897(6) 0.32048(10) 0.0143(4) Uani 1 1 d . .
C5 C 0.5253(2) 0.44490(6) 0.27890(10) 0.0159(4) Uani 1 1 d . .
C6 C 0.5171(2) 0.45085(6) 0.20234(9) 0.0136(4) Uani 1 1 d . .
C7 C 0.3738(2) 0.46737(6) 0.16692(10) 0.0136(4) Uani 1 1 d . .
C8 C 0.2381(2) 0.48248(6) 0.20052(10) 0.0164(4) Uani 1 1 d . .
H7 H 0.2371 0.4807 0.2490 0.020 Uiso 1 1 calc R U
C9 C 0.1091(2) 0.49950(6) 0.16344(11) 0.0183(4) Uani 1 1 d . .
H6 H 0.0197 0.5096 0.1867 0.022 Uiso 1 1 calc R U
C10 C 0.1058(2) 0.50239(6) 0.09116(10) 0.0180(4) Uani 1 1 d . .
H2 H 0.0157 0.5147 0.0663 0.022 Uiso 1 1 calc R U
C11 C 0.2331(2) 0.48737(6) 0.05746(10) 0.0166(4) Uani 1 1 d . .
H3 H 0.2299 0.4886 0.0088 0.020 Uiso 1 1 calc R U
C12 C 0.3701(2) 0.46992(6) 0.09402(10) 0.0134(4) Uani 1 1 d . .
C13 C 0.5027(2) 0.45510(6) 0.05875(10) 0.0145(4) Uani 1 1 d . .
H5 H 0.4983 0.4559 0.0101 0.017 Uiso 1 1 calc R U
C14 C 0.6378(2) 0.43954(6) 0.09422(10) 0.0142(4) Uani 1 1 d . .
C15 C 0.7725(2) 0.42424(6) 0.05814(10) 0.0159(4) Uani 1 1 d . .
C16 C 0.6458(2) 0.43803(6) 0.16674(10) 0.0145(4) Uani 1 1 d . .
H4 H 0.7411 0.4281 0.1909 0.017 Uiso 1 1 calc R U
C17 C 0.7861(2) 0.48650(6) 0.29581(10) 0.0160(4) Uani 1 1 d . .
H9 H 0.7739 0.4961 0.2498 0.019 Uiso 1 1 calc R U
C18 C 0.9165(2) 0.49992(7) 0.33815(11) 0.0212(4) Uani 1 1 d . .
H8 H 0.9931 0.5188 0.3212 0.025 Uiso 1 1 calc R U
C19 C -1.0517(2) 0.63181(6) 0.17990(11) 0.0185(4) Uani 1 1 d . .
H12 H -1.1415 0.6446 0.1557 0.022 Uiso 1 1 calc R U
C20 C -0.9222(2) 0.61885(6) 0.14545(10) 0.0184(4) Uani 1 1 d . .
H22 H -0.9232 0.6224 0.0972 0.022 Uiso 1 1 calc R U
C21 C -0.7860(2) 0.60017(6) 0.18107(10) 0.0143(4) Uani 1 1 d . .
C22 C -0.7846(2) 0.59468(6) 0.25371(10) 0.0140(4) Uani 1 1 d . .
C23 C -0.6421(2) 0.57731(6) 0.28814(10) 0.0148(4) Uani 1 1 d . .
C24 C -0.6345(2) 0.56764(6) 0.36349(10) 0.0168(4) Uani 1 1 d . .
C25 C -0.4823(2) 0.57692(6) 0.40558(10) 0.0155(4) Uani 1 1 d . .
C26 C -0.4547(3) 0.55569(7) 0.46757(11) 0.0219(4) Uani 1 1 d . .
H17 H -0.5297 0.5352 0.4809 0.026 Uiso 1 1 calc R U
C27 C -0.3186(3) 0.56434(8) 0.50961(11) 0.0293(5) Uani 1 1 d . .
H16 H -0.3001 0.5496 0.5516 0.035 Uiso 1 1 calc R U
C28 C -0.2086(3) 0.59436(8) 0.49086(11) 0.0288(5) Uani 1 1 d . .
H13 H -0.1153 0.6002 0.5200 0.035 Uiso 1 1 calc R U
C29 C -0.2353(3) 0.61576(7) 0.42952(11) 0.0231(5) Uani 1 1 d . .
H15 H -0.1606 0.6364 0.4167 0.028 Uiso 1 1 calc R U
C30 C -0.3708(2) 0.60697(6) 0.38699(10) 0.0169(4) Uani 1 1 d . .
H14 H -0.3881 0.6215 0.3448 0.020 Uiso 1 1 calc R U
C31 C -0.5122(2) 0.56617(6) 0.25182(10) 0.0152(4) Uani 1 1 d . .
H19 H -0.4173 0.5556 0.2754 0.018 Uiso 1 1 calc R U
C32 C -0.5181(2) 0.57032(6) 0.17975(10) 0.0149(4) Uani 1 1 d . .
C33 C -0.3824(2) 0.55604(6) 0.14329(10) 0.0161(4) Uani 1 1 d . .
C34 C -0.6520(2) 0.58709(6) 0.14495(10) 0.0150(4) Uani 1 1 d . .
H18 H -0.6547 0.5899 0.0965 0.018 Uiso 1 1 calc R U
C35 C -0.9225(2) 0.60809(6) 0.28732(10) 0.0173(4) Uani 1 1 d . .
H21 H -0.9254 0.6045 0.3355 0.021 Uiso 1 1 calc R U
C36 C -1.0516(2) 0.62611(6) 0.25145(11) 0.0198(4) Uani 1 1 d . .
H20 H -1.1424 0.6349 0.2751 0.024 Uiso 1 1 calc R U
C37 C -0.2168(3) 0.75536(7) 0.27917(13) 0.0268(5) Uani 1 1 d . .
H23 H -0.3083 0.7688 0.2572 0.032 Uiso 1 1 calc R U
C38 C -0.0868(3) 0.74525(7) 0.24240(12) 0.0235(5) Uani 1 1 d . .
H29 H -0.0894 0.7512 0.1947 0.028 Uiso 1 1 calc R U
C39 C 0.0512(2) 0.72607(6) 0.27491(11) 0.0182(4) Uani 1 1 d . .
C40 C 0.0552(2) 0.71639(6) 0.34638(11) 0.0173(4) Uani 1 1 d . .
C41 C 0.2004(2) 0.69843(6) 0.37781(10) 0.0169(4) Uani 1 1 d . .
C42 C 0.2111(2) 0.68391(6) 0.45078(11) 0.0188(4) Uani 1 1 d . .
C43 C 0.3643(2) 0.69039(6) 0.49335(10) 0.0182(4) Uani 1 1 d . .
C44 C 0.3985(3) 0.66356(7) 0.54851(12) 0.0269(5) Uani 1 1 d . .
H28 H 0.3264 0.6413 0.5571 0.032 Uiso 1 1 calc R U
C45 C 0.5372(3) 0.66912(8) 0.59083(12) 0.0339(6) Uani 1 1 d . .
H27 H 0.5610 0.6504 0.6279 0.041 Uiso 1 1 calc R U
C46 C 0.6415(3) 0.70201(8) 0.57921(12) 0.0313(5) Uani 1 1 d . .
H24 H 0.7361 0.7059 0.6085 0.038 Uiso 1 1 calc R U
C47 C -0.2143(3) 0.74582(7) 0.34937(12) 0.0260(5) Uani 1 1 d . .
H33 H -0.3051 0.7528 0.3745 0.031 Uiso 1 1 calc R U
C48 C -0.0834(3) 0.72665(6) 0.38232(11) 0.0220(4) Uani 1 1 d . .
H32 H -0.0854 0.7201 0.4297 0.026 Uiso 1 1 calc R U
C49 C 0.6081(3) 0.72912(7) 0.52515(12) 0.0257(5) Uani 1 1 d . .
H25 H 0.6791 0.7518 0.5177 0.031 Uiso 1 1 calc R U
C50 C 0.4707(2) 0.72330(6) 0.48171(11) 0.0199(4) Uani 1 1 d . .
H26 H 0.4489 0.7417 0.4441 0.024 Uiso 1 1 calc R U
C51 C 0.3305(2) 0.69073(6) 0.33977(11) 0.0180(4) Uani 1 1 d . .
H31 H 0.4274 0.6799 0.3615 0.022 Uiso 1 1 calc R U
C52 C 0.3223(2) 0.69866(6) 0.26834(11) 0.0181(4) Uani 1 1 d . .
C53 C 0.4577(3) 0.68702(6) 0.22938(11) 0.0209(4) Uani 1 1 d . .
C54 C 0.1859(3) 0.71618(6) 0.23662(11) 0.0197(4) Uani 1 1 d . .
H30 H 0.1820 0.7217 0.1888 0.024 Uiso 1 1 calc R U
C55 C 0.7406(2) 0.63103(7) 0.99281(11) 0.0208(4) Uani 1 1 d . .
H34 H 0.8329 0.6198 1.0175 0.025 Uiso 1 1 calc R U
C56 C 0.7331(2) 0.63177(6) 0.92051(11) 0.0197(4) Uani 1 1 d . .
H44 H 0.8207 0.6209 0.8969 0.024 Uiso 1 1 calc R U
C57 C 0.6016(2) 0.64797(6) 0.88377(11) 0.0177(4) Uani 1 1 d . .
H36 H 0.6001 0.6488 0.8351 0.021 Uiso 1 1 calc R U
C58 C 0.4669(2) 0.66356(6) 0.91794(10) 0.0142(4) Uani 1 1 d . .
C59 C 0.3210(2) 0.67877(6) 0.88281(10) 0.0150(4) Uani 1 1 d . .
C60 C 0.3124(2) 0.68287(6) 0.80628(10) 0.0173(4) Uani 1 1 d . .
C61 C 0.1742(2) 0.66438(6) 0.76394(10) 0.0162(4) Uani 1 1 d . .
C62 C 0.0581(2) 0.63874(6) 0.79136(10) 0.0169(4) Uani 1 1 d . .
H40 H 0.0632 0.6333 0.8392 0.020 Uiso 1 1 calc R U
C63 C -0.0649(2) 0.62113(7) 0.74922(11) 0.0216(4) Uani 1 1 d . .
H41 H -0.1440 0.6039 0.7683 0.026 Uiso 1 1 calc R U
C64 C -0.0719(3) 0.62870(7) 0.67945(11) 0.0260(5) Uani 1 1 d . .
H35 H -0.1551 0.6163 0.6506 0.031 Uiso 1 1 calc R U
C65 C 0.1942(2) 0.69225(6) 0.91899(10) 0.0165(4) Uani 1 1 d . .
H39 H 0.0968 0.7011 0.8952 0.020 Uiso 1 1 calc R U
C66 C 0.2075(2) 0.69302(6) 0.99162(11) 0.0177(4) Uani 1 1 d . .
C67 C 0.0792(3) 0.71049(7) 1.02920(11) 0.0224(5) Uani 1 1 d . .
C68 C 0.3452(2) 0.67858(6) 1.02681(10) 0.0173(4) Uani 1 1 d . .
H37 H 0.3528 0.6791 1.0755 0.021 Uiso 1 1 calc R U
C69 C 0.4754(2) 0.66294(6) 0.99114(10) 0.0158(4) Uani 1 1 d . .
C70 C 0.6152(2) 0.64644(6) 1.02731(11) 0.0196(4) Uani 1 1 d . .
H38 H 0.6216 0.6461 1.0760 0.024 Uiso 1 1 calc R U
C71 C 0.1647(3) 0.67199(7) 0.69328(11) 0.0221(4) Uani 1 1 d . .
H43 H 0.2429 0.6894 0.6739 0.027 Uiso 1 1 calc R U
C72 C 0.0419(3) 0.65427(7) 0.65142(11) 0.0269(5) Uani 1 1 d . .
H42 H 0.0358 0.6597 0.6035 0.032 Uiso 1 1 calc R U

loop_
_atom_site_aniso_label
_atom_site_aniso_U_11
_atom_site_aniso_U_22
_atom_site_aniso_U_33
_atom_site_aniso_U_23
_atom_site_aniso_U_13
_atom_site_aniso_U_12
O1 0.0191(8) 0.0424(9) 0.0187(8) 0.0096(7) -0.0007(6) -0.0121(7)
O2 0.0198(8) 0.0442(10) 0.0207(8) 0.0089(7) -0.0001(6) -0.0137(7)
O3 0.0230(8) 0.0450(10) 0.0272(9) 0.0064(7) 0.0004(7) -0.0152(7)
O4 0.0189(8) 0.0366(9) 0.0278(8) 0.0128(7) 0.0011(7) -0.0094(7)
N1 0.0199(9) 0.0252(9) 0.0206(9) 0.0007(7) 0.0035(8) 0.0048(7)
N2 0.0189(9) 0.0268(9) 0.0211(9) -0.0016(7) 0.0030(8) 0.0025(7)
N3 0.0205(10) 0.0366(11) 0.0297(11) -0.0099(9) 0.0040(8) 0.0007(8)
N4 0.0277(11) 0.0452(12) 0.0281(11) 0.0011(9) 0.0036(9) 0.0158(9)
C1 0.0176(11) 0.0396(13) 0.0200(11) -0.0070(9) -0.0057(9) -0.0036(9)
C2 0.0259(12) 0.0399(13) 0.0132(10) 0.0012(9) -0.0015(9) -0.0023(10)
C3 0.0202(11) 0.0251(10) 0.0147(10) 0.0026(8) 0.0017(8) -0.0021(8)
C4 0.0115(9) 0.0178(9) 0.0135(9) -0.0014(7) 0.0000(8) 0.0015(7)
C5 0.0152(10) 0.0178(9) 0.0148(10) 0.0023(7) 0.0012(8) -0.0002(7)
C6 0.0153(10) 0.0134(9) 0.0119(9) 0.0010(7) -0.0002(7) -0.0038(7)
C7 0.0132(9) 0.0127(9) 0.0148(9) -0.0009(7) 0.0005(8) -0.0036(7)
C8 0.0149(10) 0.0180(9) 0.0163(10) -0.0013(7) 0.0020(8) -0.0052(7)
C9 0.0121(10) 0.0198(10) 0.0233(11) -0.0026(8) 0.0040(8) -0.0011(7)
C10 0.0115(9) 0.0217(10) 0.0202(10) 0.0004(8) -0.0026(8) 0.0010(8)
C11 0.0153(10) 0.0196(10) 0.0145(9) -0.0006(8) -0.0032(8) -0.0006(8)
C12 0.0123(9) 0.0134(9) 0.0143(9) -0.0017(7) 0.0000(8) -0.0023(7)
C13 0.0168(10) 0.0139(9) 0.0126(9) -0.0013(7) 0.0000(8) -0.0016(7)
C14 0.0148(9) 0.0129(9) 0.0151(9) -0.0008(7) 0.0026(8) -0.0004(7)
C15 0.0171(10) 0.0171(9) 0.0134(9) 0.0021(7) -0.0002(8) 0.0006(8)
C16 0.0137(9) 0.0128(9) 0.0166(10) 0.0004(7) -0.0015(8) -0.0001(7)
C17 0.0147(10) 0.0188(9) 0.0145(9) 0.0007(7) 0.0008(8) 0.0014(7)
C18 0.0158(10) 0.0261(11) 0.0218(11) -0.0039(8) 0.0027(8) -0.0046(8)
C19 0.0118(9) 0.0198(10) 0.0234(11) -0.0015(8) -0.0030(8) 0.0009(7)
C20 0.0181(10) 0.0207(10) 0.0159(10) -0.0001(8) -0.0024(8) -0.0008(8)
C21 0.0145(10) 0.0123(9) 0.0159(9) -0.0021(7) -0.0007(8) -0.0020(7)
C22 0.0135(9) 0.0127(9) 0.0159(9) -0.0020(7) 0.0007(8) -0.0042(7)
C23 0.0147(10) 0.0144(9) 0.0151(10) -0.0011(7) -0.0008(8) -0.0036(7)
C24 0.0154(10) 0.0184(9) 0.0168(10) -0.0012(8) 0.0011(8) -0.0024(8)
C25 0.0139(10) 0.0196(10) 0.0130(9) -0.0025(7) 0.0012(8) 0.0007(7)
C26 0.0187(10) 0.0300(11) 0.0173(10) 0.0024(8) 0.0030(8) -0.0013(8)
C27 0.0239(12) 0.0470(14) 0.0168(11) 0.0046(10) -0.0013(9) 0.0017(10)
C28 0.0160(11) 0.0490(14) 0.0208(11) -0.0098(10) -0.0043(9) -0.0013(10)
C29 0.0146(10) 0.0280(11) 0.0270(11) -0.0080(9) 0.0031(9) -0.0033(8)
C30 0.0157(10) 0.0185(9) 0.0167(10) -0.0025(8) 0.0022(8) 0.0004(8)
C31 0.0136(9) 0.0147(9) 0.0171(10) -0.0006(7) -0.0020(8) 0.0000(7)
C32 0.0140(9) 0.0142(9) 0.0165(10) -0.0020(7) 0.0016(8) -0.0010(7)
C33 0.0162(10) 0.0168(9) 0.0149(9) -0.0012(7) -0.0019(8) 0.0000(8)
C34 0.0172(10) 0.0160(9) 0.0119(9) 0.0000(7) 0.0002(8) -0.0017(7)
C35 0.0151(10) 0.0208(10) 0.0159(10) -0.0035(8) 0.0018(8) -0.0038(8)
C36 0.0125(10) 0.0229(10) 0.0245(11) -0.0057(8) 0.0047(8) -0.0021(8)
C37 0.0147(10) 0.0240(11) 0.0411(14) 0.0009(10) -0.0019(9) 0.0019(8)
C38 0.0192(11) 0.0214(10) 0.0292(12) 0.0015(9) -0.0037(9) -0.0001(8)
C39 0.0162(10) 0.0151(9) 0.0233(11) -0.0025(8) 0.0008(8) -0.0018(7)
C40 0.0137(10) 0.0155(9) 0.0228(10) -0.0065(8) 0.0007(8) -0.0029(7)
C41 0.0153(10) 0.0162(9) 0.0191(10) -0.0050(8) -0.0001(8) -0.0028(7)
C42 0.0173(10) 0.0195(10) 0.0198(10) -0.0033(8) 0.0027(8) -0.0030(8)
C43 0.0155(10) 0.0210(10) 0.0183(10) -0.0037(8) 0.0030(8) 0.0017(8)
C44 0.0223(11) 0.0316(12) 0.0273(12) 0.0043(9) 0.0045(9) -0.0010(9)
C45 0.0269(13) 0.0485(15) 0.0256(12) 0.0109(11) -0.0031(10) 0.0032(11)
C46 0.0183(11) 0.0459(14) 0.0288(12) -0.0058(11) -0.0060(10) 0.0030(10)
C47 0.0138(10) 0.0265(11) 0.0384(13) -0.0063(10) 0.0066(9) 0.0000(8)
C48 0.0185(10) 0.0217(10) 0.0261(11) -0.0056(9) 0.0048(9) -0.0043(8)
C49 0.0172(11) 0.0257(11) 0.0337(12) -0.0074(9) -0.0023(9) -0.0015(9)
C50 0.0164(10) 0.0187(10) 0.0244(11) -0.0014(8) -0.0007(8) 0.0014(8)
C51 0.0149(10) 0.0156(9) 0.0231(11) -0.0049(8) -0.0024(8) -0.0001(7)
C52 0.0150(10) 0.0174(9) 0.0220(10) -0.0050(8) 0.0020(8) -0.0006(8)
C53 0.0189(11) 0.0221(10) 0.0212(11) -0.0030(8) -0.0020(9) -0.0007(8)
C54 0.0197(10) 0.0207(10) 0.0185(10) -0.0016(8) -0.0008(8) -0.0007(8)
C55 0.0125(10) 0.0249(11) 0.0245(11) -0.0006(8) -0.0022(8) 0.0019(8)
C56 0.0135(10) 0.0208(10) 0.0253(11) -0.0014(8) 0.0041(8) 0.0000(8)
C57 0.0161(10) 0.0176(9) 0.0194(10) 0.0009(8) 0.0014(8) -0.0028(8)
C58 0.0131(9) 0.0124(9) 0.0170(10) 0.0010(7) -0.0001(8) -0.0020(7)
C59 0.0137(9) 0.0141(9) 0.0171(10) 0.0017(7) 0.0007(8) -0.0036(7)
C60 0.0133(10) 0.0177(9) 0.0211(10) 0.0041(8) 0.0025(8) 0.0004(7)
C61 0.0139(10) 0.0169(9) 0.0179(10) 0.0022(7) 0.0019(8) 0.0024(7)
C62 0.0143(10) 0.0185(9) 0.0177(10) 0.0021(8) 0.0003(8) 0.0012(7)
C63 0.0148(10) 0.0255(11) 0.0246(11) 0.0000(9) 0.0021(9) -0.0035(8)
C64 0.0205(11) 0.0339(12) 0.0230(11) -0.0063(9) -0.0025(9) -0.0040(9)
C65 0.0134(9) 0.0147(9) 0.0210(10) 0.0031(8) -0.0009(8) 0.0009(7)
C66 0.0143(10) 0.0166(9) 0.0225(11) 0.0004(8) 0.0035(8) 0.0009(7)
C67 0.0207(11) 0.0247(11) 0.0214(11) 0.0034(9) -0.0008(9) 0.0049(9)
C68 0.0190(10) 0.0171(9) 0.0160(10) 0.0003(7) 0.0020(8) -0.0005(8)
C69 0.0137(10) 0.0149(9) 0.0186(10) 0.0012(7) -0.0002(8) -0.0020(7)
C70 0.0178(10) 0.0223(10) 0.0183(10) -0.0003(8) -0.0022(8) 0.0001(8)
C71 0.0212(11) 0.0272(11) 0.0185(10) 0.0025(8) 0.0055(9) -0.0013(9)
C72 0.0275(12) 0.0375(13) 0.0156(10) -0.0014(9) 0.0002(9) -0.0010(10)

loop_
_atom_type_symbol
_atom_type_description
_atom_type_scat_dispersion_real
_atom_type_scat_dispersion_imag
_atom_type_scat_source
C C 0.0033 0.0016 'International Tables Vol C Tables 4.2.6.8 and 6.1.1.4'
H H 0.0000 0.0000 'International Tables Vol C Tables 4.2.6.8 and 6.1.1.4'
N N 0.0061 0.0033 'International Tables Vol C Tables 4.2.6.8 and 6.1.1.4'
O O 0.0106 0.0060 'International Tables Vol C Tables 4.2.6.8 and 6.1.1.4'

loop_
_geom_angle_atom_site_label_1
_geom_angle_atom_site_label_2
_geom_angle_atom_site_label_3
_geom_angle
C18 C1 C2 120.3(2)
C18 C1 H1 119.8
C2 C1 H1 119.8
C3 C2 C1 119.8(2)
C3 C2 H11 120.1
C1 C2 H11 120.1
C2 C3 C4 120.39(19)
C2 C3 H10 119.8
C4 C3 H10 119.8
C3 C4 C17 119.18(18)
C3 C4 C5 117.56(17)
C17 C4 C5 123.19(17)
O1 C5 C4 121.16(18)
O1 C5 C6 119.65(18)
C4 C5 C6 119.19(16)
C16 C6 C7 120.69(17)
C16 C6 C5 118.54(17)
C7 C6 C5 120.67(17)
C8 C7 C12 118.24(17)
C8 C7 C6 123.78(17)
C12 C7 C6 117.95(17)
C9 C8 C7 120.38(18)
C9 C8 H7 119.8
C7 C8 H7 119.8
C8 C9 C10 121.46(19)
C8 C9 H6 119.3
C10 C9 H6 119.3
C11 C10 C9 119.41(18)
C11 C10 H2 120.3
C9 C10 H2 120.3
C10 C11 C12 120.92(18)
C10 C11 H3 119.5
C12 C11 H3 119.5
C13 C12 C11 120.55(18)
C13 C12 C7 119.87(17)
C11 C12 C7 119.58(17)
C14 C13 C12 120.60(18)
C14 C13 H5 119.7
C12 C13 H5 119.7
C13 C14 C16 120.28(18)
C13 C14 C15 120.49(17)
C16 C14 C15 119.22(17)
N1 C15 C14 179.3(2)
C6 C16 C14 120.53(18)
C6 C16 H4 119.7
C14 C16 H4 119.7
C18 C17 C4 120.36(19)
C18 C17 H9 119.8
C4 C17 H9 119.8
C1 C18 C17 119.9(2)
C1 C18 H8 120.0
C17 C18 H8 120.0
C20 C19 C36 119.83(19)
C20 C19 H12 120.1
C36 C19 H12 120.1
C19 C20 C21 120.69(19)
C19 C20 H22 119.7
C21 C20 H22 119.7
C34 C21 C20 120.25(18)
C34 C21 C22 120.03(17)
C20 C21 C22 119.72(18)
C35 C22 C21 117.72(17)
C35 C22 C23 124.26(18)
C21 C22 C23 117.99(17)
C31 C23 C22 120.47(18)
C31 C23 C24 117.83(17)
C22 C23 C24 121.54(17)
O2 C24 C25 120.96(18)
O2 C24 C23 120.20(18)
C25 C24 C23 118.81(17)
C26 C25 C30 119.03(19)
C26 C25 C24 117.98(18)
C30 C25 C24 122.93(18)
C27 C26 C25 120.2(2)
C27 C26 H17 119.9
C25 C26 H17 119.9
C26 C27 C28 120.4(2)
C26 C27 H16 119.8
C28 C27 H16 119.8
C29 C28 C27 119.8(2)
C29 C28 H13 120.1
C27 C28 H13 120.1
C30 C29 C28 119.9(2)
C30 C29 H15 120.0
C28 C29 H15 120.0
C29 C30 C25 120.58(19)
C29 C30 H14 119.7
C25 C30 H14 119.7
C23 C31 C32 120.78(18)
C23 C31 H19 119.6
C32 C31 H19 119.6
C34 C32 C31 120.45(18)
C34 C32 C33 120.64(18)
C31 C32 C33 118.91(17)
N2 C33 C32 178.7(2)
C32 C34 C21 120.20(18)
C32 C34 H18 119.9
C21 C34 H18 119.9
C36 C35 C22 121.06(19)
C36 C35 H21 119.5
C22 C35 H21 119.5
C35 C36 C19 120.98(19)
C35 C36 H20 119.5
C19 C36 H20 119.5
C38 C37 C47 119.8(2)
C38 C37 H23 120.1
C47 C37 H23 120.1
C37 C38 C39 120.5(2)
C37 C38 H29 119.8
C39 C38 H29 119.8
C38 C39 C54 120.07(19)
C38 C39 C40 120.19(19)
C54 C39 C40 119.74(18)
C48 C40 C39 117.53(19)
C48 C40 C41 124.20(19)
C39 C40 C41 118.23(18)
C51 C41 C40 120.43(19)
C51 C41 C42 117.32(18)
C40 C41 C42 122.02(18)
O3 C42 C43 120.64(19)
O3 C42 C41 120.13(19)
C43 C42 C41 119.18(17)
C44 C43 C50 119.2(2)
C44 C43 C42 118.19(19)
C50 C43 C42 122.51(19)
C45 C44 C43 120.3(2)
C45 C44 H28 119.9
C43 C44 H28 119.9
C44 C45 C46 120.1(2)
C44 C45 H27 120.0
C46 C45 H27 120.0
C49 C46 C45 120.2(2)
C49 C46 H24 119.9
C45 C46 H24 119.9
C48 C47 C37 121.3(2)
C48 C47 H33 119.4
C37 C47 H33 119.4
C47 C48 C40 120.7(2)
C47 C48 H32 119.6
C40 C48 H32 119.6
C46 C49 C50 120.0(2)
C46 C49 H25 120.0
C50 C49 H25 120.0
C49 C50 C43 120.1(2)
C49 C50 H26 119.9
C43 C50 H26 119.9
C41 C51 C52 120.74(19)
C41 C51 H31 119.6
C52 C51 H31 119.6
C54 C52 C51 120.40(19)
C54 C52 C53 120.77(19)
C51 C52 C53 118.82(18)
N3 C53 C52 177.4(2)
C52 C54 C39 120.34(19)
C52 C54 H30 119.8
C39 C54 H30 119.8
C70 C55 C56 120.09(19)
C70 C55 H34 120.0
C56 C55 H34 120.0
C57 C56 C55 121.04(19)
C57 C56 H44 119.5
C55 C56 H44 119.5
C56 C57 C58 120.50(19)
C56 C57 H36 119.8
C58 C57 H36 119.8
C57 C58 C69 118.21(17)
C57 C58 C59 123.66(18)
C69 C58 C59 118.10(17)
C65 C59 C58 120.55(18)
C65 C59 C60 119.77(17)
C58 C59 C60 119.52(17)
O4 C60 C61 120.59(18)
O4 C60 C59 119.00(18)
C61 C60 C59 120.40(17)
C62 C61 C71 118.87(19)
C62 C61 C60 122.89(18)
C71 C61 C60 118.20(18)
C63 C62 C61 120.53(19)
C63 C62 H40 119.7
C61 C62 H40 119.7
C64 C63 C62 119.9(2)
C64 C63 H41 120.1
C62 C63 H41 120.1
C63 C64 C72 120.3(2)
C63 C64 H35 119.8
C72 C64 H35 119.8
C59 C65 C66 120.50(18)
C59 C65 H39 119.7
C66 C65 H39 119.7
C68 C66 C65 120.37(18)
C68 C66 C67 119.37(19)
C65 C66 C67 120.21(18)
N4 C67 C66 177.8(3)
C66 C68 C69 120.52(19)
C66 C68 H37 119.7
C69 C68 H37 119.7
C68 C69 C70 120.70(18)
C68 C69 C58 119.85(18)
C70 C69 C58 119.45(18)
C55 C70 C69 120.68(19)
C55 C70 H38 119.7
C69 C70 H38 119.7
C72 C71 C61 120.4(2)
C72 C71 H43 119.8
C61 C71 H43 119.8
C71 C72 C64 120.0(2)
C71 C72 H42 120.0
C64 C72 H42 120.0

loop_
_geom_bond_atom_site_label_1
_geom_bond_atom_site_label_2
_geom_bond_distance
O1 C5 1.218(2)
O2 C24 1.218(2)
O3 C42 1.223(3)
O4 C60 1.224(2)
N1 C15 1.149(3)
N2 C33 1.150(3)
N3 C53 1.142(3)
N4 C67 1.150(3)
C1 C18 1.383(3)
C1 C2 1.389(3)
C1 H1 0.9500
C2 C3 1.386(3)
C2 H11 0.9500
C3 C4 1.395(3)
C3 H10 0.9500
C4 C17 1.395(3)
C4 C5 1.493(3)
C5 C6 1.506(3)
C6 C16 1.371(3)
C6 C7 1.437(3)
C7 C8 1.421(3)
C7 C12 1.425(3)
C8 C9 1.367(3)
C8 H7 0.9500
C9 C10 1.414(3)
C9 H6 0.9500
C10 C11 1.365(3)
C10 H2 0.9500
C11 C12 1.418(3)
C11 H3 0.9500
C12 C13 1.415(3)
C13 C14 1.373(3)
C13 H5 0.9500
C14 C16 1.415(3)
C14 C15 1.442(3)
C16 H4 0.9500
C17 C18 1.388(3)
C17 H9 0.9500
C18 H8 0.9500
C19 C20 1.366(3)
C19 C36 1.410(3)
C19 H12 0.9500
C20 C21 1.420(3)
C20 H22 0.9500
C21 C34 1.415(3)
C21 C22 1.430(3)
C22 C35 1.419(3)
C22 C23 1.434(3)
C23 C31 1.372(3)
C23 C24 1.502(3)
C24 C25 1.493(3)
C25 C26 1.395(3)
C25 C30 1.397(3)
C26 C27 1.381(3)
C26 H17 0.9500
C27 C28 1.389(3)
C27 H16 0.9500
C28 C29 1.386(3)
C28 H13 0.9500
C29 C30 1.384(3)
C29 H15 0.9500
C30 H14 0.9500
C31 C32 1.413(3)
C31 H19 0.9500
C32 C34 1.374(3)
C32 C33 1.442(3)
C34 H18 0.9500
C35 C36 1.369(3)
C35 H21 0.9500
C36 H20 0.9500
C37 C38 1.370(3)
C37 C47 1.404(3)
C37 H23 0.9500
C38 C39 1.413(3)
C38 H29 0.9500
C39 C54 1.418(3)
C39 C40 1.429(3)
C40 C48 1.421(3)
C40 C41 1.436(3)
C41 C51 1.369(3)
C41 C42 1.497(3)
C42 C43 1.488(3)
C43 C44 1.393(3)
C43 C50 1.401(3)
C44 C45 1.385(3)
C44 H28 0.9500
C45 C46 1.389(4)
C45 H27 0.9500
C46 C49 1.381(3)
C46 H24 0.9500
C47 C48 1.371(3)
C47 H33 0.9500
C48 H32 0.9500
C49 C50 1.390(3)
C49 H25 0.9500
C50 H26 0.9500
C51 C52 1.416(3)
C51 H31 0.9500
C52 C54 1.374(3)
C52 C53 1.443(3)
C54 H30 0.9500
C55 C70 1.365(3)
C55 C56 1.411(3)
C55 H34 0.9500
C56 C57 1.369(3)
C56 H44 0.9500
C57 C58 1.425(3)
C57 H36 0.9500
C58 C69 1.428(3)
C58 C59 1.438(3)
C59 C65 1.371(3)
C59 C60 1.499(3)
C60 C61 1.493(3)
C61 C62 1.396(3)
C61 C71 1.399(3)
C62 C63 1.389(3)
C62 H40 0.9500
C63 C64 1.382(3)
C63 H41 0.9500
C64 C72 1.386(3)
C64 H35 0.9500
C65 C66 1.417(3)
C65 H39 0.9500
C66 C68 1.375(3)
C66 C67 1.441(3)
C68 C69 1.412(3)
C68 H37 0.9500
C69 C70 1.421(3)
C70 H38 0.9500
C71 C72 1.386(3)
C71 H43 0.9500
C72 H42 0.9500
